data_7719350
loop_
_publ_author_name
'Maurer, Johannes'
'Klerner, Lukas'
'Langer, Jens'
'Harder, Sjoerd'

_publ_section_title
;
 Redox-active inverse crowns - pockets for heavier chalcogenides.
;
_journal_issue 37
_journal_name_full 'Dalton transactions (Cambridge, England : 2003)'
_journal_page_first 13950
_journal_page_last 13957
_journal_paper_doi 10.1039/d5dt01896j
_journal_volume 54
_journal_year 2025
_chemical_formula_moiety 'C61 H123 Mg N7 Na4 O S Si6'
_chemical_formula_sum 'C61 H123 Mg N7 Na4 O S Si6'
_chemical_formula_weight 1287.53
_chemical_properties_physical Moisture-sensitive
_space_group_crystal_system triclinic
_space_group_IT_number 2
_space_group_name_Hall '-P 1'
_space_group_name_H-M_alt 'P -1'
_atom_sites_solution_hydrogens geom
_atom_sites_solution_primary dual
_audit_creation_date 2024-09-26
_audit_creation_method
;
Olex2 1.5
(compiled 2024.02.16 svn.r378c4104 for OlexSys, GUI svn.r6928)
;
_audit_update_record
;
2024-09-26 deposited with the CCDC.	2025-09-02 downloaded from the CCDC.
;
_cell_angle_alpha 87.022(2)
_cell_angle_beta 81.394(2)
_cell_angle_gamma 72.168(2)
_cell_formula_units_Z 2
_cell_length_a 12.5264(4)
_cell_length_b 15.7132(3)
_cell_length_c 21.5530(5)
_cell_measurement_reflns_used 25129
_cell_measurement_temperature 99.97(10)
_cell_measurement_theta_max 72.5860
_cell_measurement_theta_min 4.2290
_cell_volume 3992.91(18)
_computing_cell_refinement 'CrysAlisPro 1.171.43.106a (Rigaku OD, 2024)'
_computing_data_collection 'CrysAlisPro system (CCD 43.105a 64-bit (release 11-01-2024))'
_computing_data_reduction 'CrysAlisPro 1.171.43.106a (Rigaku OD, 2024)'
_computing_molecular_graphics 'Olex2 1.5 (Dolomanov et al., 2009)'
_computing_publication_material 'Olex2 1.5 (Dolomanov et al., 2009)'
_computing_structure_refinement 'SHELXL 2019/3 (Sheldrick, 2015)'
_computing_structure_solution 'SHELXT 2018/2 (Sheldrick, 2018)'
_diffrn_ambient_environment N~2~
_diffrn_ambient_temperature 99.97(10)
_diffrn_detector 'CCD plate'
_diffrn_detector_area_resol_mean 5.2903
_diffrn_detector_type AtlasS2
_diffrn_measured_fraction_theta_full 1.000
_diffrn_measured_fraction_theta_max 0.981
_diffrn_measurement_details
;
List of Runs (angles in degrees, time in seconds):

  # Type    Start    End  Width  t~exp~   \w     \q     \k     \f   Frames
#--------------------------------------------------------------------------
  1  \w    -74.00  35.00   1.00    1.00    --  -41.40  77.00-180.00  109
  2  \w   -116.00 -17.00   1.00    1.00    --  -41.40 -38.00 -90.00   99
  3  \w    -66.00  33.00   1.00    1.00    --  -41.40  38.00  90.00   99
  4  \w      7.00  33.00   1.00    1.00    --   41.40  84.00 -10.26   26
  5  \w      7.00  34.00   1.00    1.00    --   41.40  83.00 -65.00   27
  6  \w      9.00  36.00   1.00    1.00    --   41.40  75.00 103.78   27
  7  \w      7.00  34.00   1.00    1.00    --   41.40  83.00-103.49   27
  8  \w     33.00 113.00   1.00    2.50    --  104.66-125.00  90.00   80
  9  \w     32.00 131.00   1.00    2.50    --  104.66 -45.00 -60.00   99
 10  \w     22.00 106.00   1.00    2.50    --  104.66 -94.00  90.00   84
 11  \w    103.00 178.00   1.00    2.50    --  104.66  77.00  90.00   75
 12  \w    103.00 178.00   1.00    2.50    --  104.66  77.00-120.00   75
 13  \w     33.00 113.00   1.00    2.50    --  104.66-125.00 -90.00   80
 14  \w     97.00 176.00   1.00    2.50    --  104.66 125.00-120.00   79
 15  \w    103.00 178.00   1.00    2.50    --  104.66  77.00-180.00   75
 16  \w    103.00 178.00   1.00    2.50    --  104.66  77.00-150.00   75
 17  \w     29.00 137.00   1.00    2.50    --  104.66 -77.00 150.00  108
 18  \w     22.00 106.00   1.00    2.50    --  104.66 -94.00-180.00   84
 19  \w     32.00 131.00   1.00    2.50    --  104.66 -45.00 150.00   99
 20  \w     52.00 178.00   1.00    2.50    --  104.66  15.00-180.00  126
 21  \w     33.00 113.00   1.00    2.50    --  104.66-125.00  30.00   80
 22  \w     26.00 107.00   1.00    2.50    --  104.66-101.00 -46.93   81
 23  \w   -114.00 -67.00   1.00    1.00    --  -41.40 -57.00  60.00   47
 24  \w      8.00  42.00   1.00    1.00    --   41.40  79.00 165.75   34
;
_diffrn_measurement_device 'four-circle diffractometer'
_diffrn_measurement_device_type 'SuperNova, Dual, Cu at home/near, AtlasS2'
_diffrn_measurement_method '\w scans'
_diffrn_orient_matrix_type 'CrysAlisPro convention (1999,Acta A55,543-557)'
_diffrn_orient_matrix_UB_11 -0.1221171000
_diffrn_orient_matrix_UB_12 -0.0040044000
_diffrn_orient_matrix_UB_13 0.0035259000
_diffrn_orient_matrix_UB_21 -0.0455012000
_diffrn_orient_matrix_UB_22 0.1020155000
_diffrn_orient_matrix_UB_23 0.0091933000
_diffrn_orient_matrix_UB_31 0.0066757000
_diffrn_orient_matrix_UB_32 0.0135751000
_diffrn_orient_matrix_UB_33 -0.0716197000
_diffrn_radiation_monochromator mirror
_diffrn_radiation_probe x-ray
_diffrn_radiation_type 'Cu K\a'
_diffrn_radiation_wavelength 1.54184
_diffrn_reflns_av_R_equivalents 0.0310
_diffrn_reflns_av_unetI/netI 0.0307
_diffrn_reflns_Laue_measured_fraction_full 1.000
_diffrn_reflns_Laue_measured_fraction_max 0.981
_diffrn_reflns_limit_h_max 14
_diffrn_reflns_limit_h_min -15
_diffrn_reflns_limit_k_max 19
_diffrn_reflns_limit_k_min -19
_diffrn_reflns_limit_l_max 18
_diffrn_reflns_limit_l_min -26
_diffrn_reflns_number 45297
_diffrn_reflns_point_group_measured_fraction_full 1.000
_diffrn_reflns_point_group_measured_fraction_max 0.981
_diffrn_reflns_theta_full 67.684
_diffrn_reflns_theta_max 72.721
_diffrn_reflns_theta_min 3.599
_diffrn_source 'micro-focus sealed X-ray tube'
_diffrn_source_type 'SuperNova (Cu) X-ray Source'
_exptl_absorpt_coefficient_mu 1.805
_exptl_absorpt_correction_T_max 1.000
_exptl_absorpt_correction_T_min 0.456
_exptl_absorpt_correction_type gaussian
_exptl_absorpt_process_details
;
CrysAlisPro 1.171.43.106a (Rigaku Oxford Diffraction, 2024)
Numerical absorption correction based on gaussian integration over
a multifaceted crystal model
Empirical absorption correction using spherical harmonics,
implemented in SCALE3 ABSPACK scaling algorithm.
;
_exptl_crystal_colour 'clear colourless'
_exptl_crystal_colour_lustre clear
_exptl_crystal_colour_primary colourless
_exptl_crystal_density_diffrn 1.071
_exptl_crystal_description block
_exptl_crystal_F_000 1404
_exptl_crystal_size_max 0.301
_exptl_crystal_size_mid 0.299
_exptl_crystal_size_min 0.17
_refine_diff_density_max 0.595
_refine_diff_density_min -0.371
_refine_diff_density_rms 0.044
_refine_ls_extinction_method none
_refine_ls_goodness_of_fit_ref 1.018
_refine_ls_hydrogen_treatment constr
_refine_ls_matrix_type full
_refine_ls_number_parameters 762
_refine_ls_number_reflns 15588
_refine_ls_number_restraints 0
_refine_ls_restrained_S_all 1.018
_refine_ls_R_factor_all 0.0379
_refine_ls_R_factor_gt 0.0340
_refine_ls_shift/su_max 0.001
_refine_ls_shift/su_mean 0.000
_refine_ls_structure_factor_coef Fsqd
_refine_ls_weighting_details 'w=1/[\s^2^(Fo^2^)+(0.0467P)^2^+1.4568P] where P=(Fo^2^+2Fc^2^)/3'
_refine_ls_weighting_scheme calc
_refine_ls_wR_factor_gt 0.0890
_refine_ls_wR_factor_ref 0.0920
_reflns_Friedel_coverage 0.000
_reflns_number_gt 14079
_reflns_number_total 15588
_reflns_threshold_expression 'I > 2\s(I)'
_cod_data_source_file d5dt01896j2.cif
_cod_data_source_block hasj240319a
_cod_depositor_comments 'Adding full bibliography for 7719350--7719354.cif.'
_cod_database_code 7719350
_shelx_shelxl_version_number 2019/3
_chemical_oxdiff_formula C61H123MgN7Na4OSSi6
_shelx_space_group_comment
;
The symmetry employed for this shelxl refinement is uniquely defined
by the following loop, which should always be used as a source of
symmetry information in preference to the above space-group names.
They are only intended as comments.
;
_shelx_estimated_absorpt_t_max 0.749
_shelx_estimated_absorpt_t_min 0.613
_olex2_refinement_description
;
1. Fixed Uiso
 At 1.2 times of:
  All C(H) groups, All C(H,H) groups
 At 1.5 times of:
  All C(H,H,H) groups
2.a Ternary CH refined with riding coordinates:
 C18(H18), C23(H23), C34(H34), C39(H39)
2.b Secondary CH2 refined with riding coordinates:
 C19(H19a,H19b), C21(H21a,H21b), C24(H24a,H24b), C26(H26a,H26b), C35(H35a,
 H35b), C37(H37a,H37b), C40(H40a,H40b), C42(H42a,H42b)
2.c Aromatic/amide H refined with riding coordinates:
 C2(H2), C14(H14), C15(H15), C16(H16), C30(H30), C31(H31), C32(H32)
2.d Idealised Me refined as rotating group:
 C5(H5a,H5b,H5c), C6(H6a,H6b,H6c), C7(H7a,H7b,H7c), C9(H9a,H9b,H9c), C10(H10a,
 H10b,H10c), C11(H11a,H11b,H11c), C20(H20a,H20b,H20c), C22(H22a,H22b,H22c),
 C25(H25a,H25b,H25c), C27(H27a,H27b,H27c), C36(H36a,H36b,H36c), C38(H38a,H38b,
 H38c), C41(H41a,H41b,H41c), C43(H43a,H43b,H43c), C44(H44a,H44b,H44c), C45(H45a,
 H45b,H45c), C46(H46a,H46b,H46c), C47(H47a,H47b,H47c), C48(H48a,H48b,H48c),
 C49(H49a,H49b,H49c), C50(H50a,H50b,H50c), C51(H51a,H51b,H51c), C52(H52a,H52b,
 H52c), C53(H53a,H53b,H53c), C54(H54a,H54b,H54c), C55(H55a,H55b,H55c), C56(H56a,
 H56b,H56c), C57(H57a,H57b,H57c), C58(H58a,H58b,H58c), C59(H59a,H59b,H59c),
 C60(H60a,H60b,H60c), C61(H61a,H61b,H61c)
;
_olex2_date_sample_data_collection 2024-03-19
_olex2_submission_special_instructions 'No special instructions were received'
_oxdiff_exptl_absorpt_empirical_details
;
Empirical correction (ABSPACK) includes:
- Absorption correction using spherical harmonics
- Frame scaling
;
_oxdiff_exptl_absorpt_empirical_full_max 1.587
_oxdiff_exptl_absorpt_empirical_full_min 0.748

loop_
_space_group_symop_operation_xyz
'x, y, z'
'-x, -y, -z'

loop_
_atom_site_label
_atom_site_type_symbol
_atom_site_fract_x
_atom_site_fract_y
_atom_site_fract_z
_atom_site_U_iso_or_equiv
_atom_site_adp_type
_atom_site_occupancy
_atom_site_site_symmetry_order
_atom_site_calc_flag
_atom_site_refinement_flags_posn
_atom_site_refinement_flags_adp
_atom_site_refinement_flags_occupancy
_atom_site_disorder_assembly
_atom_site_disorder_group
S1 S 0.76478(3) 0.32754(2) 0.22042(2) 0.02389(8) Uani 1 1 d . . . . .
Si1 Si 0.75189(4) 0.59879(3) 0.05751(2) 0.02517(9) Uani 1 1 d . . . . .
Si2 Si 0.85423(3) 0.56170(3) 0.17931(2) 0.02317(9) Uani 1 1 d . . . . .
Si3 Si 0.33036(3) 0.66488(3) 0.18901(2) 0.02647(9) Uani 1 1 d . . . . .
Si4 Si 0.42160(4) 0.71799(3) 0.29523(2) 0.02474(9) Uani 1 1 d . . . . .
Si5 Si 0.20013(3) 0.39242(3) 0.33120(2) 0.02221(8) Uani 1 1 d . . . . .
Si6 Si 0.24748(3) 0.47620(3) 0.44174(2) 0.02188(8) Uani 1 1 d . . . . .
Mg1 Mg 0.71722(4) 0.19097(3) 0.25092(2) 0.01697(9) Uani 1 1 d . . . . .
Na1 Na 0.83143(6) 0.39675(4) 0.10862(3) 0.03190(14) Uani 1 1 d . . . . .
Na2 Na 0.60037(5) 0.55721(3) 0.19867(3) 0.02202(11) Uani 1 1 d . . . . .
Na3 Na 0.38288(5) 0.51016(4) 0.29922(3) 0.02468(12) Uani 1 1 d . . . . .
Na4 Na 0.44715(5) 0.30692(4) 0.36916(3) 0.02497(12) Uani 1 1 d . . . . .
O1 O 0.57499(8) 0.28628(6) 0.28202(4) 0.02090(19) Uani 1 1 d . . . . .
N1 N 0.81282(9) 0.10278(7) 0.18121(5) 0.0172(2) Uani 1 1 d . . . . .
N2 N 0.71590(9) 0.09145(7) 0.31698(5) 0.0168(2) Uani 1 1 d . . . . .
N3 N 0.63094(10) 0.40220(7) 0.23940(5) 0.0213(2) Uani 1 1 d . . . . .
N4 N 0.55295(10) 0.37457(7) 0.26780(5) 0.0210(2) Uani 1 1 d . . . . .
N5 N 0.76926(10) 0.54994(8) 0.12807(5) 0.0218(2) Uani 1 1 d . . . . .
N6 N 0.41470(10) 0.63982(7) 0.24606(5) 0.0216(2) Uani 1 1 d . . . . .
N7 N 0.28580(10) 0.42848(8) 0.36992(5) 0.0207(2) Uani 1 1 d . . . . .
C1 C 0.84315(11) 0.01405(9) 0.18793(6) 0.0178(2) Uani 1 1 d . . . . .
C2 C 0.82512(12) -0.02706(9) 0.24662(6) 0.0199(3) Uani 1 1 d . . . . .
H2 H 0.855017 -0.090379 0.245216 0.024 Uiso 1 1 calc R U . . .
C3 C 0.77265(11) 0.00498(9) 0.30679(6) 0.0180(3) Uani 1 1 d . . . . .
C4 C 0.89420(12) -0.05523(9) 0.13349(6) 0.0207(3) Uani 1 1 d . . . . .
C5 C 0.93405(13) -0.02025(9) 0.06917(6) 0.0267(3) Uani 1 1 d . . . . .
H5A H 0.870112 0.024970 0.053918 0.040 Uiso 1 1 calc R U . . .
H5B H 0.963631 -0.069889 0.039424 0.040 Uiso 1 1 calc R U . . .
H5C H 0.993853 0.006493 0.073084 0.040 Uiso 1 1 calc R U . . .
C6 C 0.99749(13) -0.13048(9) 0.15155(7) 0.0256(3) Uani 1 1 d . . . . .
H6A H 1.052858 -0.104150 0.163590 0.038 Uiso 1 1 calc R U . . .
H6B H 1.032392 -0.170050 0.115599 0.038 Uiso 1 1 calc R U . . .
H6C H 0.972684 -0.164957 0.186925 0.038 Uiso 1 1 calc R U . . .
C7 C 0.79923(13) -0.09479(10) 0.12402(7) 0.0264(3) Uani 1 1 d . . . . .
H7A H 0.773605 -0.120688 0.163666 0.040 Uiso 1 1 calc R U . . .
H7B H 0.828210 -0.141419 0.091975 0.040 Uiso 1 1 calc R U . . .
H7C H 0.735555 -0.047383 0.110420 0.040 Uiso 1 1 calc R U . . .
C8 C 0.79706(12) -0.07066(9) 0.35828(6) 0.0218(3) Uani 1 1 d . . . . .
C9 C 0.92630(13) -0.09992(10) 0.35999(7) 0.0287(3) Uani 1 1 d . . . . .
H9A H 0.966422 -0.122973 0.318799 0.043 Uiso 1 1 calc R U . . .
H9B H 0.945580 -0.146843 0.391815 0.043 Uiso 1 1 calc R U . . .
H9C H 0.948751 -0.048474 0.370440 0.043 Uiso 1 1 calc R U . . .
C10 C 0.76461(14) -0.15278(9) 0.34128(7) 0.0281(3) Uani 1 1 d . . . . .
H10A H 0.684637 -0.134258 0.335353 0.042 Uiso 1 1 calc R U . . .
H10B H 0.776877 -0.197067 0.375293 0.042 Uiso 1 1 calc R U . . .
H10C H 0.811685 -0.179181 0.302406 0.042 Uiso 1 1 calc R U . . .
C11 C 0.73945(13) -0.04450(10) 0.42580(6) 0.0260(3) Uani 1 1 d . . . . .
H11A H 0.758826 0.007219 0.438651 0.039 Uiso 1 1 calc R U . . .
H11B H 0.765754 -0.094875 0.454213 0.039 Uiso 1 1 calc R U . . .
H11C H 0.657129 -0.029208 0.427480 0.039 Uiso 1 1 calc R U . . .
C12 C 0.84798(11) 0.14939(8) 0.12687(6) 0.0182(3) Uani 1 1 d . . . . .
C13 C 0.76966(12) 0.18872(9) 0.08494(6) 0.0197(3) Uani 1 1 d . . . . .
C14 C 0.80112(13) 0.24145(9) 0.03577(6) 0.0237(3) Uani 1 1 d . . . . .
H14 H 0.749981 0.267597 0.006744 0.028 Uiso 1 1 calc R U . . .
C15 C 0.90556(13) 0.25620(9) 0.02867(6) 0.0259(3) Uani 1 1 d . . . . .
H15 H 0.925266 0.292908 -0.004724 0.031 Uiso 1 1 calc R U . . .
C16 C 0.98197(13) 0.21730(9) 0.07040(7) 0.0248(3) Uani 1 1 d . . . . .
H16 H 1.053356 0.228148 0.065119 0.030 Uiso 1 1 calc R U . . .
C17 C 0.95583(12) 0.16260(9) 0.11992(6) 0.0208(3) Uani 1 1 d . . . . .
C18 C 0.65725(12) 0.16896(9) 0.09011(6) 0.0223(3) Uani 1 1 d . . . . .
H18 H 0.664872 0.113838 0.116620 0.027 Uiso 1 1 calc R U . . .
C19 C 0.55749(13) 0.24272(10) 0.12404(7) 0.0278(3) Uani 1 1 d . . . . .
H19A H 0.488841 0.223055 0.128082 0.033 Uiso 1 1 calc R U . . .
H19B H 0.573422 0.248473 0.166991 0.033 Uiso 1 1 calc R U . . .
C20 C 0.53123(17) 0.33413(12) 0.09339(9) 0.0436(4) Uani 1 1 d . . . . .
H20A H 0.520894 0.329106 0.049699 0.065 Uiso 1 1 calc R U . . .
H20B H 0.594098 0.358578 0.094538 0.065 Uiso 1 1 calc R U . . .
H20C H 0.461674 0.373977 0.116078 0.065 Uiso 1 1 calc R U . . .
C21 C 0.63247(13) 0.14650(10) 0.02598(7) 0.0279(3) Uani 1 1 d . . . . .
H21A H 0.608513 0.202480 0.001485 0.033 Uiso 1 1 calc R U . . .
H21B H 0.703148 0.107430 0.002612 0.033 Uiso 1 1 calc R U . . .
C22 C 0.54109(15) 0.10008(11) 0.03119(8) 0.0360(4) Uani 1 1 d . . . . .
H22A H 0.530172 0.086761 -0.010918 0.054 Uiso 1 1 calc R U . . .
H22B H 0.469903 0.139323 0.052752 0.054 Uiso 1 1 calc R U . . .
H22C H 0.564385 0.044279 0.055078 0.054 Uiso 1 1 calc R U . . .
C23 C 1.04350(12) 0.11526(10) 0.16300(7) 0.0237(3) Uani 1 1 d . . . . .
H23 H 1.038250 0.053178 0.170067 0.028 Uiso 1 1 calc R U . . .
C24 C 1.01909(13) 0.15915(11) 0.22818(7) 0.0278(3) Uani 1 1 d . . . . .
H24A H 1.043337 0.213755 0.224284 0.033 Uiso 1 1 calc R U . . .
H24B H 0.936344 0.177636 0.242066 0.033 Uiso 1 1 calc R U . . .
C25 C 1.07814(17) 0.09856(13) 0.27825(8) 0.0427(4) Uani 1 1 d . . . . .
H25A H 1.160297 0.085975 0.267581 0.064 Uiso 1 1 calc R U . . .
H25B H 1.059078 0.042364 0.280361 0.064 Uiso 1 1 calc R U . . .
H25C H 1.053041 0.128338 0.319034 0.064 Uiso 1 1 calc R U . . .
C26 C 1.16729(13) 0.10640(12) 0.13531(8) 0.0342(4) Uani 1 1 d . . . . .
H26A H 1.173137 0.166747 0.123638 0.041 Uiso 1 1 calc R U . . .
H26B H 1.215960 0.082593 0.168311 0.041 Uiso 1 1 calc R U . . .
C27 C 1.21287(15) 0.04660(14) 0.07824(8) 0.0424(4) Uani 1 1 d . . . . .
H27A H 1.167301 0.070753 0.044531 0.064 Uiso 1 1 calc R U . . .
H27B H 1.208950 -0.013759 0.089328 0.064 Uiso 1 1 calc R U . . .
H27C H 1.291794 0.044176 0.063997 0.064 Uiso 1 1 calc R U . . .
C28 C 0.63725(11) 0.12537(8) 0.37161(6) 0.0167(2) Uani 1 1 d . . . . .
C29 C 0.66066(12) 0.18507(9) 0.41093(6) 0.0186(3) Uani 1 1 d . . . . .
C30 C 0.57973(12) 0.22151(9) 0.46240(6) 0.0207(3) Uani 1 1 d . . . . .
H30 H 0.595205 0.260129 0.489958 0.025 Uiso 1 1 calc R U . . .
C31 C 0.47777(12) 0.20254(9) 0.47401(6) 0.0216(3) Uani 1 1 d . . . . .
H31 H 0.424841 0.226769 0.509801 0.026 Uiso 1 1 calc R U . . .
C32 C 0.45294(12) 0.14787(9) 0.43312(6) 0.0203(3) Uani 1 1 d . . . . .
H32 H 0.381913 0.136393 0.440776 0.024 Uiso 1 1 calc R U . . .
C33 C 0.53064(11) 0.10940(8) 0.38086(6) 0.0178(3) Uani 1 1 d . . . . .
C34 C 0.76933(12) 0.21104(10) 0.39803(7) 0.0237(3) Uani 1 1 d . . . . .
H34 H 0.796315 0.200899 0.352167 0.028 Uiso 1 1 calc R U . . .
C35 C 0.74799(13) 0.31124(10) 0.40830(7) 0.0279(3) Uani 1 1 d . . . . .
H35A H 0.683867 0.345674 0.386448 0.033 Uiso 1 1 calc R U . . .
H35B H 0.725600 0.324055 0.453688 0.033 Uiso 1 1 calc R U . . .
C36 C 0.85016(15) 0.34322(12) 0.38491(8) 0.0355(4) Uani 1 1 d . . . . .
H36A H 0.875979 0.327429 0.340619 0.053 Uiso 1 1 calc R U . . .
H36B H 0.911351 0.314548 0.409636 0.053 Uiso 1 1 calc R U . . .
H36C H 0.828893 0.408245 0.389418 0.053 Uiso 1 1 calc R U . . .
C37 C 0.86533(14) 0.15076(11) 0.43176(8) 0.0323(3) Uani 1 1 d . . . . .
H37A H 0.881311 0.088341 0.418161 0.039 Uiso 1 1 calc R U . . .
H37B H 0.934555 0.168592 0.418227 0.039 Uiso 1 1 calc R U . . .
C38 C 0.84132(16) 0.15344(13) 0.50281(9) 0.0412(4) Uani 1 1 d . . . . .
H38A H 0.826914 0.214681 0.517028 0.062 Uiso 1 1 calc R U . . .
H38B H 0.906852 0.113721 0.520320 0.062 Uiso 1 1 calc R U . . .
H38C H 0.774655 0.133636 0.516996 0.062 Uiso 1 1 calc R U . . .
C39 C 0.49991(12) 0.05286(9) 0.33460(6) 0.0192(3) Uani 1 1 d . . . . .
H39 H 0.568756 0.001019 0.322455 0.023 Uiso 1 1 calc R U . . .
C40 C 0.47033(13) 0.10645(9) 0.27401(6) 0.0229(3) Uani 1 1 d . . . . .
H40A H 0.392298 0.147786 0.282288 0.028 Uiso 1 1 calc R U . . .
H40B H 0.522279 0.143054 0.262889 0.028 Uiso 1 1 calc R U . . .
C41 C 0.47849(16) 0.04773(11) 0.21843(7) 0.0344(4) Uani 1 1 d . . . . .
H41A H 0.459711 0.085471 0.181547 0.052 Uiso 1 1 calc R U . . .
H41B H 0.425240 0.012847 0.228429 0.052 Uiso 1 1 calc R U . . .
H41C H 0.555764 0.007072 0.209526 0.052 Uiso 1 1 calc R U . . .
C42 C 0.40352(13) 0.01459(10) 0.36167(6) 0.0240(3) Uani 1 1 d . . . . .
H42A H 0.335706 0.064721 0.376581 0.029 Uiso 1 1 calc R U . . .
H42B H 0.384361 -0.015588 0.327608 0.029 Uiso 1 1 calc R U . . .
C43 C 0.43068(14) -0.05167(10) 0.41568(7) 0.0291(3) Uani 1 1 d . . . . .
H43A H 0.495564 -0.103050 0.400980 0.044 Uiso 1 1 calc R U . . .
H43B H 0.364838 -0.072105 0.430813 0.044 Uiso 1 1 calc R U . . .
H43C H 0.449067 -0.022402 0.449928 0.044 Uiso 1 1 calc R U . . .
C44 C 0.72236(17) 0.52043(12) 0.00377(8) 0.0398(4) Uani 1 1 d . . . . .
H44A H 0.789446 0.468226 -0.004817 0.060 Uiso 1 1 calc R U . . .
H44B H 0.704083 0.551370 -0.035723 0.060 Uiso 1 1 calc R U . . .
H44C H 0.658199 0.500952 0.023893 0.060 Uiso 1 1 calc R U . . .
C45 C 0.87839(18) 0.62833(14) 0.01424(9) 0.0445(4) Uani 1 1 d . . . . .
H45A H 0.885817 0.681045 0.033434 0.067 Uiso 1 1 calc R U . . .
H45B H 0.868054 0.641338 -0.029811 0.067 Uiso 1 1 calc R U . . .
H45C H 0.946997 0.577936 0.016621 0.067 Uiso 1 1 calc R U . . .
C46 C 0.63331(18) 0.70619(13) 0.05974(10) 0.0483(5) Uani 1 1 d . . . . .
H46A H 0.561604 0.694806 0.076127 0.072 Uiso 1 1 calc R U . . .
H46B H 0.629473 0.731257 0.017248 0.072 Uiso 1 1 calc R U . . .
H46C H 0.646805 0.748713 0.087024 0.072 Uiso 1 1 calc R U . . .
C47 C 0.99290(14) 0.46885(12) 0.16915(8) 0.0366(4) Uani 1 1 d . . . . .
H47A H 0.979570 0.412103 0.182984 0.055 Uiso 1 1 calc R U . . .
H47B H 1.045116 0.481530 0.194363 0.055 Uiso 1 1 calc R U . . .
H47C H 1.026017 0.464684 0.124823 0.055 Uiso 1 1 calc R U . . .
C48 C 0.88917(18) 0.66982(13) 0.17472(10) 0.0442(4) Uani 1 1 d . . . . .
H48A H 0.938869 0.672311 0.135414 0.066 Uiso 1 1 calc R U . . .
H48B H 0.927725 0.673818 0.210321 0.066 Uiso 1 1 calc R U . . .
H48C H 0.819191 0.719869 0.176023 0.066 Uiso 1 1 calc R U . . .
C49 C 0.78596(13) 0.55704(10) 0.26302(7) 0.0280(3) Uani 1 1 d . . . . .
H49A H 0.715785 0.606828 0.270521 0.042 Uiso 1 1 calc R U . . .
H49B H 0.837957 0.561554 0.291558 0.042 Uiso 1 1 calc R U . . .
H49C H 0.768658 0.500311 0.270478 0.042 Uiso 1 1 calc R U . . .
C50 C 0.3908(2) 0.58118(14) 0.12387(10) 0.0539(5) Uani 1 1 d . . . . .
H50A H 0.465203 0.585278 0.104934 0.081 Uiso 1 1 calc R U . . .
H50B H 0.339851 0.593839 0.091911 0.081 Uiso 1 1 calc R U . . .
H50C H 0.398708 0.520814 0.140837 0.081 Uiso 1 1 calc R U . . .
C51 C 0.31090(14) 0.77803(11) 0.15042(8) 0.0326(3) Uani 1 1 d . . . . .
H51A H 0.273677 0.824840 0.181699 0.049 Uiso 1 1 calc R U . . .
H51B H 0.263913 0.784172 0.116971 0.049 Uiso 1 1 calc R U . . .
H51C H 0.385005 0.783890 0.132523 0.049 Uiso 1 1 calc R U . . .
C52 C 0.18420(16) 0.65831(14) 0.21736(12) 0.0514(5) Uani 1 1 d . . . . .
H52A H 0.189007 0.598853 0.235263 0.077 Uiso 1 1 calc R U . . .
H52B H 0.140511 0.668889 0.182096 0.077 Uiso 1 1 calc R U . . .
H52C H 0.146640 0.703746 0.249545 0.077 Uiso 1 1 calc R U . . .
C53 C 0.51511(15) 0.78627(11) 0.25885(8) 0.0322(3) Uani 1 1 d . . . . .
H53A H 0.590755 0.746347 0.243944 0.048 Uiso 1 1 calc R U . . .
H53B H 0.520761 0.827057 0.290232 0.048 Uiso 1 1 calc R U . . .
H53C H 0.482484 0.820957 0.223431 0.048 Uiso 1 1 calc R U . . .
C54 C 0.28146(15) 0.80183(12) 0.32503(8) 0.0378(4) Uani 1 1 d . . . . .
H54A H 0.250216 0.838188 0.289877 0.057 Uiso 1 1 calc R U . . .
H54B H 0.292779 0.840630 0.355979 0.057 Uiso 1 1 calc R U . . .
H54C H 0.228636 0.770186 0.344698 0.057 Uiso 1 1 calc R U . . .
C55 C 0.48158(16) 0.66340(13) 0.36758(8) 0.0396(4) Uani 1 1 d . . . . .
H55A H 0.425973 0.639659 0.393652 0.059 Uiso 1 1 calc R U . . .
H55B H 0.498977 0.707671 0.391480 0.059 Uiso 1 1 calc R U . . .
H55C H 0.550997 0.614479 0.355242 0.059 Uiso 1 1 calc R U . . .
C56 C 0.05356(12) 0.47158(11) 0.33218(7) 0.0282(3) Uani 1 1 d . . . . .
H56A H 0.016568 0.482458 0.375660 0.042 Uiso 1 1 calc R U . . .
H56B H 0.009681 0.445461 0.309049 0.042 Uiso 1 1 calc R U . . .
H56C H 0.057757 0.528229 0.312330 0.042 Uiso 1 1 calc R U . . .
C57 C 0.17979(14) 0.28336(10) 0.36268(8) 0.0328(3) Uani 1 1 d . . . . .
H57A H 0.253887 0.238664 0.363669 0.049 Uiso 1 1 calc R U . . .
H57B H 0.136968 0.262514 0.335479 0.049 Uiso 1 1 calc R U . . .
H57C H 0.137941 0.292241 0.405241 0.049 Uiso 1 1 calc R U . . .
C58 C 0.26609(14) 0.36998(12) 0.24659(7) 0.0332(3) Uani 1 1 d . . . . .
H58A H 0.267085 0.426502 0.225406 0.050 Uiso 1 1 calc R U . . .
H58B H 0.221600 0.341767 0.225548 0.050 Uiso 1 1 calc R U . . .
H58C H 0.343785 0.330016 0.244917 0.050 Uiso 1 1 calc R U . . .
C59 C 0.37773(14) 0.47126(11) 0.47721(8) 0.0322(3) Uani 1 1 d . . . . .
H59A H 0.418133 0.408890 0.486249 0.048 Uiso 1 1 calc R U . . .
H59B H 0.355531 0.505575 0.516223 0.048 Uiso 1 1 calc R U . . .
H59C H 0.427353 0.496738 0.447630 0.048 Uiso 1 1 calc R U . . .
C60 C 0.16188(14) 0.59771(11) 0.43866(8) 0.0333(3) Uani 1 1 d . . . . .
H60A H 0.206964 0.631023 0.412786 0.050 Uiso 1 1 calc R U . . .
H60B H 0.141191 0.622076 0.481242 0.050 Uiso 1 1 calc R U . . .
H60C H 0.092984 0.603211 0.420368 0.050 Uiso 1 1 calc R U . . .
C61 C 0.16445(15) 0.41975(12) 0.50048(7) 0.0356(4) Uani 1 1 d . . . . .
H61A H 0.091810 0.424674 0.486544 0.053 Uiso 1 1 calc R U . . .
H61B H 0.150799 0.448594 0.541368 0.053 Uiso 1 1 calc R U . . .
H61C H 0.207417 0.356512 0.504173 0.053 Uiso 1 1 calc R U . . .

loop_
_atom_site_aniso_label
_atom_site_aniso_U_11
_atom_site_aniso_U_22
_atom_site_aniso_U_33
_atom_site_aniso_U_23
_atom_site_aniso_U_13
_atom_site_aniso_U_12
S1 0.02105(17) 0.01621(15) 0.03163(18) 0.00034(12) 0.00402(13) -0.00527(12)
Si1 0.0276(2) 0.02303(19) 0.02383(19) 0.00444(14) -0.00461(15) -0.00636(16)
Si2 0.02084(19) 0.02064(18) 0.0294(2) 0.00082(14) -0.00681(15) -0.00685(15)
Si3 0.0238(2) 0.02283(19) 0.0333(2) 0.00059(15) -0.00947(16) -0.00540(15)
Si4 0.0285(2) 0.02194(18) 0.02258(18) -0.00368(14) -0.00134(15) -0.00636(15)
Si5 0.01765(18) 0.02455(19) 0.02344(18) -0.00417(14) -0.00262(14) -0.00440(14)
Si6 0.01975(18) 0.02362(18) 0.02110(18) -0.00468(14) -0.00025(14) -0.00535(14)
Mg1 0.0194(2) 0.01331(19) 0.0160(2) -0.00121(15) 0.00216(16) -0.00376(16)
Na1 0.0442(4) 0.0218(3) 0.0266(3) -0.0035(2) 0.0015(3) -0.0080(3)
Na2 0.0196(3) 0.0185(2) 0.0265(3) 0.0008(2) -0.0012(2) -0.0048(2)
Na3 0.0232(3) 0.0206(3) 0.0268(3) 0.0016(2) 0.0018(2) -0.0043(2)
Na4 0.0216(3) 0.0242(3) 0.0231(3) 0.0035(2) 0.0026(2) -0.0015(2)
O1 0.0234(5) 0.0140(4) 0.0224(5) 0.0002(3) 0.0031(4) -0.0045(4)
N1 0.0182(5) 0.0159(5) 0.0152(5) -0.0006(4) 0.0012(4) -0.0036(4)
N2 0.0193(5) 0.0157(5) 0.0144(5) -0.0015(4) 0.0005(4) -0.0049(4)
N3 0.0222(6) 0.0162(5) 0.0234(6) -0.0012(4) -0.0002(4) -0.0040(4)
N4 0.0234(6) 0.0146(5) 0.0232(6) -0.0009(4) -0.0014(4) -0.0037(4)
N5 0.0216(6) 0.0211(6) 0.0237(6) 0.0032(4) -0.0045(4) -0.0079(5)
N6 0.0220(6) 0.0171(5) 0.0238(6) -0.0017(4) -0.0024(4) -0.0033(4)
N7 0.0171(5) 0.0234(6) 0.0203(5) -0.0027(4) 0.0000(4) -0.0049(4)
C1 0.0163(6) 0.0179(6) 0.0172(6) -0.0040(5) 0.0000(5) -0.0027(5)
C2 0.0234(7) 0.0140(6) 0.0189(6) -0.0012(5) 0.0000(5) -0.0020(5)
C3 0.0198(6) 0.0167(6) 0.0176(6) 0.0012(5) -0.0024(5) -0.0060(5)
C4 0.0235(7) 0.0165(6) 0.0178(6) -0.0039(5) 0.0009(5) -0.0009(5)
C5 0.0346(8) 0.0209(7) 0.0186(7) -0.0054(5) 0.0034(6) -0.0022(6)
C6 0.0250(7) 0.0205(7) 0.0245(7) -0.0056(5) 0.0004(5) 0.0024(6)
C7 0.0302(8) 0.0216(7) 0.0258(7) -0.0065(5) -0.0035(6) -0.0047(6)
C8 0.0279(7) 0.0169(6) 0.0173(6) 0.0024(5) -0.0017(5) -0.0031(5)
C9 0.0291(8) 0.0259(7) 0.0261(7) 0.0032(6) -0.0053(6) -0.0010(6)
C10 0.0384(9) 0.0186(7) 0.0257(7) 0.0031(5) -0.0020(6) -0.0079(6)
C11 0.0332(8) 0.0234(7) 0.0171(6) 0.0036(5) -0.0014(6) -0.0040(6)
C12 0.0212(6) 0.0155(6) 0.0151(6) -0.0036(5) 0.0032(5) -0.0035(5)
C13 0.0238(7) 0.0161(6) 0.0167(6) -0.0028(5) 0.0013(5) -0.0037(5)
C14 0.0320(8) 0.0197(6) 0.0169(6) -0.0007(5) -0.0003(5) -0.0056(6)
C15 0.0348(8) 0.0206(7) 0.0196(6) -0.0002(5) 0.0058(6) -0.0089(6)
C16 0.0249(7) 0.0228(7) 0.0249(7) -0.0045(5) 0.0063(5) -0.0085(6)
C17 0.0217(7) 0.0190(6) 0.0189(6) -0.0049(5) 0.0036(5) -0.0042(5)
C18 0.0250(7) 0.0216(6) 0.0196(6) 0.0019(5) -0.0037(5) -0.0059(5)
C19 0.0251(7) 0.0304(8) 0.0258(7) -0.0042(6) -0.0027(6) -0.0052(6)
C20 0.0405(10) 0.0274(8) 0.0530(11) -0.0020(7) -0.0012(8) 0.0017(7)
C21 0.0306(8) 0.0277(7) 0.0248(7) -0.0057(6) -0.0056(6) -0.0063(6)
C22 0.0412(9) 0.0315(8) 0.0400(9) 0.0005(7) -0.0176(7) -0.0124(7)
C23 0.0195(7) 0.0248(7) 0.0245(7) -0.0027(5) 0.0011(5) -0.0047(5)
C24 0.0232(7) 0.0319(8) 0.0278(7) -0.0053(6) -0.0027(6) -0.0071(6)
C25 0.0446(10) 0.0490(11) 0.0306(8) -0.0024(7) -0.0095(7) -0.0063(8)
C26 0.0215(8) 0.0449(9) 0.0332(8) -0.0054(7) 0.0003(6) -0.0070(7)
C27 0.0284(9) 0.0536(11) 0.0373(9) -0.0117(8) 0.0054(7) -0.0038(8)
C28 0.0203(6) 0.0147(6) 0.0135(6) 0.0007(4) -0.0003(5) -0.0040(5)
C29 0.0216(7) 0.0172(6) 0.0164(6) -0.0005(5) -0.0019(5) -0.0052(5)
C30 0.0256(7) 0.0199(6) 0.0160(6) -0.0023(5) -0.0020(5) -0.0060(5)
C31 0.0250(7) 0.0206(6) 0.0157(6) -0.0009(5) 0.0023(5) -0.0042(5)
C32 0.0210(7) 0.0196(6) 0.0196(6) 0.0018(5) 0.0012(5) -0.0074(5)
C33 0.0225(7) 0.0156(6) 0.0153(6) 0.0019(5) -0.0015(5) -0.0065(5)
C34 0.0232(7) 0.0274(7) 0.0220(7) -0.0067(5) -0.0001(5) -0.0101(6)
C35 0.0294(8) 0.0287(7) 0.0290(7) -0.0004(6) -0.0024(6) -0.0145(6)
C36 0.0404(9) 0.0430(9) 0.0311(8) -0.0033(7) -0.0003(7) -0.0258(8)
C37 0.0269(8) 0.0342(8) 0.0365(8) -0.0020(7) -0.0062(6) -0.0092(7)
C38 0.0408(10) 0.0460(10) 0.0405(9) 0.0036(8) -0.0128(8) -0.0161(8)
C39 0.0225(7) 0.0183(6) 0.0179(6) -0.0004(5) -0.0016(5) -0.0083(5)
C40 0.0284(7) 0.0228(7) 0.0203(6) 0.0027(5) -0.0054(5) -0.0114(6)
C41 0.0539(11) 0.0328(8) 0.0214(7) 0.0011(6) -0.0093(7) -0.0187(8)
C42 0.0282(7) 0.0251(7) 0.0222(7) 0.0001(5) -0.0019(5) -0.0140(6)
C43 0.0399(9) 0.0274(7) 0.0244(7) 0.0032(6) -0.0005(6) -0.0189(7)
C44 0.0533(11) 0.0405(9) 0.0299(8) 0.0031(7) -0.0144(8) -0.0170(8)
C45 0.0506(11) 0.0503(11) 0.0357(9) 0.0076(8) 0.0036(8) -0.0254(9)
C46 0.0494(11) 0.0367(10) 0.0469(11) 0.0094(8) -0.0128(9) 0.0057(8)
C47 0.0244(8) 0.0477(10) 0.0309(8) -0.0044(7) -0.0067(6) 0.0010(7)
C48 0.0490(11) 0.0385(9) 0.0583(11) 0.0080(8) -0.0197(9) -0.0281(9)
C49 0.0266(7) 0.0277(7) 0.0284(7) -0.0044(6) -0.0069(6) -0.0042(6)
C50 0.0697(14) 0.0433(11) 0.0508(11) -0.0176(9) -0.0262(10) -0.0090(10)
C51 0.0302(8) 0.0327(8) 0.0313(8) 0.0065(6) -0.0059(6) -0.0047(6)
C52 0.0301(9) 0.0483(11) 0.0809(15) 0.0214(10) -0.0200(9) -0.0170(8)
C53 0.0360(9) 0.0263(7) 0.0366(8) -0.0049(6) -0.0035(7) -0.0130(7)
C54 0.0386(9) 0.0322(8) 0.0369(9) -0.0121(7) 0.0039(7) -0.0049(7)
C55 0.0453(10) 0.0484(10) 0.0250(8) 0.0006(7) -0.0072(7) -0.0134(8)
C56 0.0204(7) 0.0330(8) 0.0305(8) -0.0014(6) -0.0037(6) -0.0065(6)
C57 0.0289(8) 0.0268(8) 0.0449(9) -0.0016(7) -0.0082(7) -0.0098(6)
C58 0.0268(8) 0.0413(9) 0.0280(8) -0.0097(7) -0.0050(6) -0.0031(7)
C59 0.0323(8) 0.0318(8) 0.0335(8) -0.0060(6) -0.0096(6) -0.0081(7)
C60 0.0319(8) 0.0279(8) 0.0371(8) -0.0098(6) -0.0058(7) -0.0028(6)
C61 0.0347(9) 0.0430(9) 0.0257(8) -0.0047(7) 0.0066(6) -0.0113(7)

loop_
_atom_type_symbol
_atom_type_description
_atom_type_scat_dispersion_real
_atom_type_scat_dispersion_imag
_atom_type_scat_source
C C 0.0181 0.0091 'International Tables Vol C Tables 4.2.6.8 and 6.1.1.4'
H H 0.0000 0.0000 'International Tables Vol C Tables 4.2.6.8 and 6.1.1.4'
Mg Mg 0.1719 0.1771 'International Tables Vol C Tables 4.2.6.8 and 6.1.1.4'
N N 0.0311 0.0180 'International Tables Vol C Tables 4.2.6.8 and 6.1.1.4'
Na Na 0.1353 0.1239 'International Tables Vol C Tables 4.2.6.8 and 6.1.1.4'
O O 0.0492 0.0322 'International Tables Vol C Tables 4.2.6.8 and 6.1.1.4'
S S 0.3331 0.5567 'International Tables Vol C Tables 4.2.6.8 and 6.1.1.4'
Si Si 0.2541 0.3302 'International Tables Vol C Tables 4.2.6.8 and 6.1.1.4'

loop_
_exptl_crystal_face_index_h
_exptl_crystal_face_index_k
_exptl_crystal_face_index_l
_exptl_crystal_face_perp_dist
2 1 14 0.1451
-5 -8 4 0.0930
-6 -8 -4 0.0980
-1 1 -14 0.1509
-6 4 0 0.1380
6 -4 0 0.1638
0 -1 14 0.1441
0 1 -14 0.1388
-5 3 -10 0.1796
5 -3 9 0.1991
-5 2 8 0.1564
5 -2 -7 0.1792
6 9 -1 0.0787
1 -9 2 0.1210
0 -1 -1 0.1416
0 1 1 0.1457
-1 9 0 0.1349
-8 -3 -4 0.1180
8 4 0 0.1258
-4 -10 -2 0.0957
-3 -10 4 0.1037
-7 -8 0 0.0856
-7 -7 -7 0.1094
-6 -7 5 0.0915
-8 -6 2 0.0893
-6 -5 7 0.1078
-8 -5 -5 0.1058
-8 -3 2 0.1054
-4 6 0 0.1362
4 -6 0 0.1530

loop_
_geom_angle_atom_site_label_1
_geom_angle_atom_site_label_2
_geom_angle_atom_site_label_3
_geom_angle
_geom_angle_site_symmetry_1
_geom_angle_site_symmetry_3
_geom_angle_publ_flag
Mg1 S1 Na1 133.70(2) . . ?
N3 S1 Mg1 97.77(4) . . ?
N3 S1 Na1 100.25(4) . . ?
N5 Si1 C44 109.66(7) . . ?
N5 Si1 C45 115.55(8) . . ?
N5 Si1 C46 114.17(8) . . ?
C44 Si1 C45 104.97(9) . . ?
C46 Si1 C44 107.57(9) . . ?
C46 Si1 C45 104.24(10) . . ?
N5 Si2 C47 110.59(7) . . ?
N5 Si2 C48 116.15(7) . . ?
N5 Si2 C49 111.17(6) . . ?
C48 Si2 C47 107.11(9) . . ?
C48 Si2 C49 103.78(8) . . ?
C49 Si2 C47 107.50(7) . . ?
N6 Si3 C50 109.51(8) . . ?
N6 Si3 C51 116.45(7) . . ?
N6 Si3 C52 112.50(8) . . ?
C50 Si3 C51 105.72(9) . . ?
C52 Si3 C50 106.05(11) . . ?
C52 Si3 C51 105.91(8) . . ?
N6 Si4 C53 112.92(7) . . ?
N6 Si4 C54 115.28(7) . . ?
N6 Si4 C55 110.47(7) . . ?
C53 Si4 C54 105.50(8) . . ?
C53 Si4 C55 106.65(8) . . ?
C55 Si4 C54 105.37(8) . . ?
N7 Si5 C56 114.81(6) . . ?
N7 Si5 C57 113.33(7) . . ?
N7 Si5 C58 109.50(7) . . ?
C56 Si5 C57 105.23(7) . . ?
C56 Si5 C58 108.02(7) . . ?
C57 Si5 C58 105.39(8) . . ?
N7 Si6 C59 109.71(7) . . ?
N7 Si6 C60 112.56(7) . . ?
N7 Si6 C61 114.76(7) . . ?
C59 Si6 C60 106.90(7) . . ?
C61 Si6 C59 105.24(8) . . ?
C61 Si6 C60 107.14(8) . . ?
O1 Mg1 S1 77.22(3) . . ?
O1 Mg1 N1 149.56(5) . . ?
O1 Mg1 N2 101.76(4) . . ?
N1 Mg1 S1 102.76(4) . . ?
N2 Mg1 S1 148.13(4) . . ?
N2 Mg1 N1 93.77(4) . . ?
S1 Na1 C14 91.49(3) . . ?
S1 Na1 C15 104.94(4) . . ?
S1 Na1 C16 89.45(3) . . ?
N5 Na1 S1 102.49(4) . . ?
N5 Na1 C14 146.04(5) . . ?
N5 Na1 C15 151.37(5) . . ?
N5 Na1 C16 160.62(5) . . ?
C15 Na1 C14 26.29(4) . . ?
C15 Na1 C16 28.08(4) . . ?
C16 Na1 C14 46.61(4) . . ?
N5 Na2 N3 104.26(4) . . ?
N5 Na2 N6 150.17(5) . . ?
N6 Na2 N3 105.50(4) . . ?
N6 Na3 N4 109.12(4) . . ?
N7 Na3 N4 94.24(4) . . ?
N7 Na3 N6 156.57(5) . . ?
O1 Na4 N7 117.04(4) . . ?
O1 Na4 C28 67.92(4) . . ?
O1 Na4 C29 75.90(4) . . ?
O1 Na4 C30 102.69(4) . . ?
O1 Na4 C31 123.57(4) . . ?
O1 Na4 C32 112.29(4) . . ?
O1 Na4 C33 84.43(4) . . ?
N7 Na4 C28 170.81(5) . . ?
N7 Na4 C29 158.51(5) . . ?
N7 Na4 C30 133.45(5) . . ?
N7 Na4 C31 119.31(5) . . ?
N7 Na4 C32 123.94(5) . . ?
N7 Na4 C33 143.98(5) . . ?
C29 Na4 C28 26.73(3) . . ?
C30 Na4 C28 47.83(4) . . ?
C30 Na4 C29 27.58(4) . . ?
C30 Na4 C33 57.97(4) . . ?
C31 Na4 C28 56.75(4) . . ?
C31 Na4 C29 49.82(4) . . ?
C31 Na4 C30 28.82(4) . . ?
C31 Na4 C32 29.27(4) . . ?
C31 Na4 C33 50.41(4) . . ?
C32 Na4 C28 48.09(4) . . ?
C32 Na4 C29 57.88(4) . . ?
C32 Na4 C30 50.78(4) . . ?
C32 Na4 C33 27.99(4) . . ?
C33 Na4 C28 26.83(4) . . ?
C33 Na4 C29 48.72(4) . . ?
Mg1 O1 Na4 135.27(5) . . ?
N4 O1 Mg1 125.17(8) . . ?
N4 O1 Na4 95.00(7) . . ?
C1 N1 Mg1 123.83(9) . . ?
C1 N1 C12 124.85(11) . . ?
C12 N1 Mg1 111.21(8) . . ?
C3 N2 Mg1 123.82(9) . . ?
C3 N2 C28 124.73(11) . . ?
C28 N2 Mg1 111.09(8) . . ?
S1 N3 Na2 116.97(6) . . ?
N4 N3 S1 119.43(9) . . ?
N4 N3 Na2 123.31(9) . . ?
O1 N4 Na3 132.57(8) . . ?
N3 N4 Na3 107.80(8) . . ?
N3 N4 O1 119.13(11) . . ?
Si1 N5 Si2 128.62(7) . . ?
Si1 N5 Na1 105.18(6) . . ?
Si1 N5 Na2 116.43(6) . . ?
Si2 N5 Na1 103.14(6) . . ?
Si2 N5 Na2 100.21(6) . . ?
Na1 N5 Na2 98.84(5) . . ?
Si3 N6 Si4 122.44(7) . . ?
Si3 N6 Na2 107.49(6) . . ?
Si3 N6 Na3 106.22(6) . . ?
Si4 N6 Na2 110.48(6) . . ?
Si4 N6 Na3 113.45(6) . . ?
Na2 N6 Na3 92.55(4) . . ?
Si5 N7 Si6 124.74(7) . . ?
Si5 N7 Na3 109.05(6) . . ?
Si5 N7 Na4 104.23(6) . . ?
Si6 N7 Na3 111.19(6) . . ?
Si6 N7 Na4 110.42(6) . . ?
Na4 N7 Na3 92.07(4) . . ?
N1 C1 C2 121.76(11) . . ?
N1 C1 C4 125.55(11) . . ?
C2 C1 C4 112.59(11) . . ?
C1 C2 H2 112.9 . . ?
C3 C2 C1 134.12(12) . . ?
C3 C2 H2 112.9 . . ?
N2 C3 C2 121.76(12) . . ?
N2 C3 C8 126.23(11) . . ?
C2 C3 C8 111.88(11) . . ?
C5 C4 C1 117.60(11) . . ?
C5 C4 C6 105.90(11) . . ?
C5 C4 C7 106.62(12) . . ?
C6 C4 C1 110.68(11) . . ?
C7 C4 C1 106.07(11) . . ?
C7 C4 C6 109.80(11) . . ?
C4 C5 H5A 109.5 . . ?
C4 C5 H5B 109.5 . . ?
C4 C5 H5C 109.5 . . ?
H5A C5 H5B 109.5 . . ?
H5A C5 H5C 109.5 . . ?
H5B C5 H5C 109.5 . . ?
C4 C6 H6A 109.5 . . ?
C4 C6 H6B 109.5 . . ?
C4 C6 H6C 109.5 . . ?
H6A C6 H6B 109.5 . . ?
H6A C6 H6C 109.5 . . ?
H6B C6 H6C 109.5 . . ?
C4 C7 H7A 109.5 . . ?
C4 C7 H7B 109.5 . . ?
C4 C7 H7C 109.5 . . ?
H7A C7 H7B 109.5 . . ?
H7A C7 H7C 109.5 . . ?
H7B C7 H7C 109.5 . . ?
C9 C8 C3 106.50(11) . . ?
C10 C8 C3 111.59(11) . . ?
C10 C8 C9 108.21(12) . . ?
C11 C8 C3 116.63(11) . . ?
C11 C8 C9 106.67(12) . . ?
C11 C8 C10 106.89(12) . . ?
C8 C9 H9A 109.5 . . ?
C8 C9 H9B 109.5 . . ?
C8 C9 H9C 109.5 . . ?
H9A C9 H9B 109.5 . . ?
H9A C9 H9C 109.5 . . ?
H9B C9 H9C 109.5 . . ?
C8 C10 H10A 109.5 . . ?
C8 C10 H10B 109.5 . . ?
C8 C10 H10C 109.5 . . ?
H10A C10 H10B 109.5 . . ?
H10A C10 H10C 109.5 . . ?
H10B C10 H10C 109.5 . . ?
C8 C11 H11A 109.5 . . ?
C8 C11 H11B 109.5 . . ?
C8 C11 H11C 109.5 . . ?
H11A C11 H11B 109.5 . . ?
H11A C11 H11C 109.5 . . ?
H11B C11 H11C 109.5 . . ?
C13 C12 N1 119.01(12) . . ?
C13 C12 C17 121.50(12) . . ?
C17 C12 N1 119.18(12) . . ?
C12 C13 C18 121.06(12) . . ?
C14 C13 C12 118.39(13) . . ?
C14 C13 C18 120.41(13) . . ?
Na1 C14 H14 107.4 . . ?
C13 C14 Na1 101.46(9) . . ?
C13 C14 H14 119.5 . . ?
C15 C14 Na1 60.44(8) . . ?
C15 C14 C13 121.00(13) . . ?
C15 C14 H14 119.5 . . ?
Na1 C15 H15 91.3 . . ?
C14 C15 Na1 93.27(9) . . ?
C14 C15 H15 119.9 . . ?
C14 C15 C16 120.10(13) . . ?
C16 C15 Na1 85.41(9) . . ?
C16 C15 H15 119.9 . . ?
Na1 C16 H16 100.1 . . ?
C15 C16 Na1 66.51(8) . . ?
C15 C16 H16 119.3 . . ?
C15 C16 C17 121.42(14) . . ?
C17 C16 Na1 103.09(9) . . ?
C17 C16 H16 119.3 . . ?
C12 C17 C23 121.43(12) . . ?
C16 C17 C12 117.58(13) . . ?
C16 C17 C23 120.93(13) . . ?
C13 C18 H18 106.4 . . ?
C13 C18 C19 113.19(12) . . ?
C13 C18 C21 112.07(12) . . ?
C19 C18 H18 106.4 . . ?
C19 C18 C21 111.75(12) . . ?
C21 C18 H18 106.4 . . ?
C18 C19 H19A 108.2 . . ?
C18 C19 H19B 108.2 . . ?
H19A C19 H19B 107.4 . . ?
C20 C19 C18 116.26(13) . . ?
C20 C19 H19A 108.2 . . ?
C20 C19 H19B 108.2 . . ?
C19 C20 H20A 109.5 . . ?
C19 C20 H20B 109.5 . . ?
C19 C20 H20C 109.5 . . ?
H20A C20 H20B 109.5 . . ?
H20A C20 H20C 109.5 . . ?
H20B C20 H20C 109.5 . . ?
C18 C21 H21A 108.9 . . ?
C18 C21 H21B 108.9 . . ?
H21A C21 H21B 107.7 . . ?
C22 C21 C18 113.40(13) . . ?
C22 C21 H21A 108.9 . . ?
C22 C21 H21B 108.9 . . ?
C21 C22 H22A 109.5 . . ?
C21 C22 H22B 109.5 . . ?
C21 C22 H22C 109.5 . . ?
H22A C22 H22B 109.5 . . ?
H22A C22 H22C 109.5 . . ?
H22B C22 H22C 109.5 . . ?
C17 C23 H23 106.8 . . ?
C17 C23 C24 112.96(11) . . ?
C17 C23 C26 114.62(12) . . ?
C24 C23 H23 106.8 . . ?
C26 C23 H23 106.8 . . ?
C26 C23 C24 108.26(12) . . ?
C23 C24 H24A 108.8 . . ?
C23 C24 H24B 108.8 . . ?
H24A C24 H24B 107.7 . . ?
C25 C24 C23 113.93(13) . . ?
C25 C24 H24A 108.8 . . ?
C25 C24 H24B 108.8 . . ?
C24 C25 H25A 109.5 . . ?
C24 C25 H25B 109.5 . . ?
C24 C25 H25C 109.5 . . ?
H25A C25 H25B 109.5 . . ?
H25A C25 H25C 109.5 . . ?
H25B C25 H25C 109.5 . . ?
C23 C26 H26A 108.6 . . ?
C23 C26 H26B 108.6 . . ?
H26A C26 H26B 107.5 . . ?
C27 C26 C23 114.79(14) . . ?
C27 C26 H26A 108.6 . . ?
C27 C26 H26B 108.6 . . ?
C26 C27 H27A 109.5 . . ?
C26 C27 H27B 109.5 . . ?
C26 C27 H27C 109.5 . . ?
H27A C27 H27B 109.5 . . ?
H27A C27 H27C 109.5 . . ?
H27B C27 H27C 109.5 . . ?
N2 C28 Na4 121.45(8) . . ?
C29 C28 Na4 72.53(7) . . ?
C29 C28 N2 119.01(12) . . ?
C33 C28 Na4 70.93(7) . . ?
C33 C28 N2 119.64(11) . . ?
C33 C28 C29 120.73(12) . . ?
C28 C29 Na4 80.74(8) . . ?
C28 C29 C34 121.90(12) . . ?
C30 C29 Na4 68.80(8) . . ?
C30 C29 C28 118.26(12) . . ?
C30 C29 C34 119.84(12) . . ?
C34 C29 Na4 119.69(9) . . ?
Na4 C30 H30 115.6 . . ?
C29 C30 Na4 83.62(8) . . ?
C29 C30 H30 119.3 . . ?
C31 C30 Na4 71.84(8) . . ?
C31 C30 C29 121.46(12) . . ?
C31 C30 H30 119.3 . . ?
Na4 C31 H31 113.7 . . ?
C30 C31 Na4 79.34(8) . . ?
C30 C31 H31 120.1 . . ?
C30 C31 C32 119.81(12) . . ?
C32 C31 Na4 77.39(8) . . ?
C32 C31 H31 120.1 . . ?
Na4 C32 H32 114.0 . . ?
C31 C32 Na4 73.34(8) . . ?
C31 C32 H32 119.4 . . ?
C31 C32 C33 121.29(13) . . ?
C33 C32 Na4 83.54(8) . . ?
C33 C32 H32 119.4 . . ?
C28 C33 Na4 82.25(7) . . ?
C28 C33 C39 121.14(11) . . ?
C32 C33 Na4 68.47(7) . . ?
C32 C33 C28 118.19(12) . . ?
C32 C33 C39 120.66(12) . . ?
C39 C33 Na4 118.42(8) . . ?
C29 C34 H34 105.7 . . ?
C29 C34 C35 112.08(12) . . ?
C29 C34 C37 113.46(12) . . ?
C35 C34 H34 105.7 . . ?
C35 C34 C37 113.32(12) . . ?
C37 C34 H34 105.7 . . ?
C34 C35 H35A 108.8 . . ?
C34 C35 H35B 108.8 . . ?
H35A C35 H35B 107.7 . . ?
C36 C35 C34 113.70(13) . . ?
C36 C35 H35A 108.8 . . ?
C36 C35 H35B 108.8 . . ?
C35 C36 H36A 109.5 . . ?
C35 C36 H36B 109.5 . . ?
C35 C36 H36C 109.5 . . ?
H36A C36 H36B 109.5 . . ?
H36A C36 H36C 109.5 . . ?
H36B C36 H36C 109.5 . . ?
C34 C37 H37A 108.5 . . ?
C34 C37 H37B 108.5 . . ?
H37A C37 H37B 107.5 . . ?
C38 C37 C34 114.96(14) . . ?
C38 C37 H37A 108.5 . . ?
C38 C37 H37B 108.5 . . ?
C37 C38 H38A 109.5 . . ?
C37 C38 H38B 109.5 . . ?
C37 C38 H38C 109.5 . . ?
H38A C38 H38B 109.5 . . ?
H38A C38 H38C 109.5 . . ?
H38B C38 H38C 109.5 . . ?
C33 C39 H39 107.3 . . ?
C33 C39 C40 110.90(11) . . ?
C33 C39 C42 114.28(11) . . ?
C40 C39 H39 107.3 . . ?
C42 C39 H39 107.3 . . ?
C42 C39 C40 109.54(11) . . ?
C39 C40 H40A 108.9 . . ?
C39 C40 H40B 108.9 . . ?
H40A C40 H40B 107.7 . . ?
C41 C40 C39 113.46(12) . . ?
C41 C40 H40A 108.9 . . ?
C41 C40 H40B 108.9 . . ?
C40 C41 H41A 109.5 . . ?
C40 C41 H41B 109.5 . . ?
C40 C41 H41C 109.5 . . ?
H41A C41 H41B 109.5 . . ?
H41A C41 H41C 109.5 . . ?
H41B C41 H41C 109.5 . . ?
C39 C42 H42A 108.7 . . ?
C39 C42 H42B 108.7 . . ?
H42A C42 H42B 107.6 . . ?
C43 C42 C39 114.40(12) . . ?
C43 C42 H42A 108.7 . . ?
C43 C42 H42B 108.7 . . ?
C42 C43 H43A 109.5 . . ?
C42 C43 H43B 109.5 . . ?
C42 C43 H43C 109.5 . . ?
H43A C43 H43B 109.5 . . ?
H43A C43 H43C 109.5 . . ?
H43B C43 H43C 109.5 . . ?
Si1 C44 H44A 109.5 . . ?
Si1 C44 H44B 109.5 . . ?
Si1 C44 H44C 109.5 . . ?
H44A C44 H44B 109.5 . . ?
H44A C44 H44C 109.5 . . ?
H44B C44 H44C 109.5 . . ?
Si1 C45 H45A 109.5 . . ?
Si1 C45 H45B 109.5 . . ?
Si1 C45 H45C 109.5 . . ?
H45A C45 H45B 109.5 . . ?
H45A C45 H45C 109.5 . . ?
H45B C45 H45C 109.5 . . ?
Si1 C46 H46A 109.5 . . ?
Si1 C46 H46B 109.5 . . ?
Si1 C46 H46C 109.5 . . ?
H46A C46 H46B 109.5 . . ?
H46A C46 H46C 109.5 . . ?
H46B C46 H46C 109.5 . . ?
Si2 C47 H47A 109.5 . . ?
Si2 C47 H47B 109.5 . . ?
Si2 C47 H47C 109.5 . . ?
H47A C47 H47B 109.5 . . ?
H47A C47 H47C 109.5 . . ?
H47B C47 H47C 109.5 . . ?
Si2 C48 H48A 109.5 . . ?
Si2 C48 H48B 109.5 . . ?
Si2 C48 H48C 109.5 . . ?
H48A C48 H48B 109.5 . . ?
H48A C48 H48C 109.5 . . ?
H48B C48 H48C 109.5 . . ?
Si2 C49 H49A 109.5 . . ?
Si2 C49 H49B 109.5 . . ?
Si2 C49 H49C 109.5 . . ?
H49A C49 H49B 109.5 . . ?
H49A C49 H49C 109.5 . . ?
H49B C49 H49C 109.5 . . ?
Si3 C50 H50A 109.5 . . ?
Si3 C50 H50B 109.5 . . ?
Si3 C50 H50C 109.5 . . ?
H50A C50 H50B 109.5 . . ?
H50A C50 H50C 109.5 . . ?
H50B C50 H50C 109.5 . . ?
Si3 C51 H51A 109.5 . . ?
Si3 C51 H51B 109.5 . . ?
Si3 C51 H51C 109.5 . . ?
H51A C51 H51B 109.5 . . ?
H51A C51 H51C 109.5 . . ?
H51B C51 H51C 109.5 . . ?
Si3 C52 H52A 109.5 . . ?
Si3 C52 H52B 109.5 . . ?
Si3 C52 H52C 109.5 . . ?
H52A C52 H52B 109.5 . . ?
H52A C52 H52C 109.5 . . ?
H52B C52 H52C 109.5 . . ?
Si4 C53 H53A 109.5 . . ?
Si4 C53 H53B 109.5 . . ?
Si4 C53 H53C 109.5 . . ?
H53A C53 H53B 109.5 . . ?
H53A C53 H53C 109.5 . . ?
H53B C53 H53C 109.5 . . ?
Si4 C54 H54A 109.5 . . ?
Si4 C54 H54B 109.5 . . ?
Si4 C54 H54C 109.5 . . ?
H54A C54 H54B 109.5 . . ?
H54A C54 H54C 109.5 . . ?
H54B C54 H54C 109.5 . . ?
Si4 C55 H55A 109.5 . . ?
Si4 C55 H55B 109.5 . . ?
Si4 C55 H55C 109.5 . . ?
H55A C55 H55B 109.5 . . ?
H55A C55 H55C 109.5 . . ?
H55B C55 H55C 109.5 . . ?
Si5 C56 H56A 109.5 . . ?
Si5 C56 H56B 109.5 . . ?
Si5 C56 H56C 109.5 . . ?
H56A C56 H56B 109.5 . . ?
H56A C56 H56C 109.5 . . ?
H56B C56 H56C 109.5 . . ?
Si5 C57 H57A 109.5 . . ?
Si5 C57 H57B 109.5 . . ?
Si5 C57 H57C 109.5 . . ?
H57A C57 H57B 109.5 . . ?
H57A C57 H57C 109.5 . . ?
H57B C57 H57C 109.5 . . ?
Si5 C58 H58A 109.5 . . ?
Si5 C58 H58B 109.5 . . ?
Si5 C58 H58C 109.5 . . ?
H58A C58 H58B 109.5 . . ?
H58A C58 H58C 109.5 . . ?
H58B C58 H58C 109.5 . . ?
Si6 C59 H59A 109.5 . . ?
Si6 C59 H59B 109.5 . . ?
Si6 C59 H59C 109.5 . . ?
H59A C59 H59B 109.5 . . ?
H59A C59 H59C 109.5 . . ?
H59B C59 H59C 109.5 . . ?
Si6 C60 H60A 109.5 . . ?
Si6 C60 H60B 109.5 . . ?
Si6 C60 H60C 109.5 . . ?
H60A C60 H60B 109.5 . . ?
H60A C60 H60C 109.5 . . ?
H60B C60 H60C 109.5 . . ?
Si6 C61 H61A 109.5 . . ?
Si6 C61 H61B 109.5 . . ?
Si6 C61 H61C 109.5 . . ?
H61A C61 H61B 109.5 . . ?
H61A C61 H61C 109.5 . . ?
H61B C61 H61C 109.5 . . ?

loop_
_geom_bond_atom_site_label_1
_geom_bond_atom_site_label_2
_geom_bond_distance
_geom_bond_site_symmetry_2
_geom_bond_publ_flag
S1 Mg1 2.4315(5) . ?
S1 Na1 2.7144(7) . ?
S1 N3 1.7304(12) . ?
Si1 N5 1.6807(12) . ?
Si1 C44 1.8841(18) . ?
Si1 C45 1.8866(19) . ?
Si1 C46 1.8732(18) . ?
Si2 N5 1.6971(12) . ?
Si2 C47 1.8870(16) . ?
Si2 C48 1.8742(17) . ?
Si2 C49 1.8852(16) . ?
Si3 N6 1.6932(12) . ?
Si3 C50 1.881(2) . ?
Si3 C51 1.8851(16) . ?
Si3 C52 1.874(2) . ?
Si4 N6 1.6932(12) . ?
Si4 C53 1.8830(17) . ?
Si4 C54 1.8878(17) . ?
Si4 C55 1.8839(17) . ?
Si5 N7 1.6906(12) . ?
Si5 C56 1.8738(15) . ?
Si5 C57 1.8859(16) . ?
Si5 C58 1.8896(16) . ?
Si6 N7 1.6930(12) . ?
Si6 C59 1.8821(16) . ?
Si6 C60 1.8852(16) . ?
Si6 C61 1.8776(17) . ?
Mg1 O1 1.9948(10) . ?
Mg1 N1 2.0673(11) . ?
Mg1 N2 2.0615(11) . ?
Na1 N5 2.3316(13) . ?
Na1 C14 3.1158(15) . ?
Na1 C15 2.7147(15) . ?
Na1 C16 2.9504(15) . ?
Na2 N3 2.4813(12) . ?
Na2 N5 2.3896(13) . ?
Na2 N6 2.3907(13) . ?
Na3 N4 2.5444(12) . ?
Na3 N6 2.3959(13) . ?
Na3 N7 2.3763(13) . ?
Na4 O1 2.2455(10) . ?
Na4 N7 2.3158(12) . ?
Na4 C28 3.1101(14) . ?
Na4 C29 3.0057(14) . ?
Na4 C30 2.8198(15) . ?
Na4 C31 2.7263(14) . ?
Na4 C32 2.7771(14) . ?
Na4 C33 2.9664(14) . ?
O1 N4 1.3569(14) . ?
N1 C1 1.3343(17) . ?
N1 C12 1.4339(16) . ?
N2 C3 1.3388(17) . ?
N2 C28 1.4273(16) . ?
N3 N4 1.2533(17) . ?
C1 C2 1.4098(19) . ?
C1 C4 1.5661(17) . ?
C2 H2 0.9500 . ?
C2 C3 1.4062(18) . ?
C3 C8 1.5748(17) . ?
C4 C5 1.5346(19) . ?
C4 C6 1.5458(19) . ?
C4 C7 1.543(2) . ?
C5 H5A 0.9800 . ?
C5 H5B 0.9800 . ?
C5 H5C 0.9800 . ?
C6 H6A 0.9800 . ?
C6 H6B 0.9800 . ?
C6 H6C 0.9800 . ?
C7 H7A 0.9800 . ?
C7 H7B 0.9800 . ?
C7 H7C 0.9800 . ?
C8 C9 1.547(2) . ?
C8 C10 1.543(2) . ?
C8 C11 1.5406(18) . ?
C9 H9A 0.9800 . ?
C9 H9B 0.9800 . ?
C9 H9C 0.9800 . ?
C10 H10A 0.9800 . ?
C10 H10B 0.9800 . ?
C10 H10C 0.9800 . ?
C11 H11A 0.9800 . ?
C11 H11B 0.9800 . ?
C11 H11C 0.9800 . ?
C12 C13 1.4133(19) . ?
C12 C17 1.414(2) . ?
C13 C14 1.3960(19) . ?
C13 C18 1.519(2) . ?
C14 H14 0.9500 . ?
C14 C15 1.382(2) . ?
C15 H15 0.9500 . ?
C15 C16 1.393(2) . ?
C16 H16 0.9500 . ?
C16 C17 1.399(2) . ?
C17 C23 1.534(2) . ?
C18 H18 1.0000 . ?
C18 C19 1.539(2) . ?
C18 C21 1.5421(19) . ?
C19 H19A 0.9900 . ?
C19 H19B 0.9900 . ?
C19 C20 1.511(2) . ?
C20 H20A 0.9800 . ?
C20 H20B 0.9800 . ?
C20 H20C 0.9800 . ?
C21 H21A 0.9900 . ?
C21 H21B 0.9900 . ?
C21 C22 1.523(2) . ?
C22 H22A 0.9800 . ?
C22 H22B 0.9800 . ?
C22 H22C 0.9800 . ?
C23 H23 1.0000 . ?
C23 C24 1.5445(19) . ?
C23 C26 1.543(2) . ?
C24 H24A 0.9900 . ?
C24 H24B 0.9900 . ?
C24 C25 1.523(2) . ?
C25 H25A 0.9800 . ?
C25 H25B 0.9800 . ?
C25 H25C 0.9800 . ?
C26 H26A 0.9900 . ?
C26 H26B 0.9900 . ?
C26 C27 1.518(2) . ?
C27 H27A 0.9800 . ?
C27 H27B 0.9800 . ?
C27 H27C 0.9800 . ?
C28 C29 1.4176(18) . ?
C28 C33 1.4166(19) . ?
C29 C30 1.4001(18) . ?
C29 C34 1.5204(19) . ?
C30 H30 0.9500 . ?
C30 C31 1.383(2) . ?
C31 H31 0.9500 . ?
C31 C32 1.391(2) . ?
C32 H32 0.9500 . ?
C32 C33 1.4013(18) . ?
C33 C39 1.5323(18) . ?
C34 H34 1.0000 . ?
C34 C35 1.536(2) . ?
C34 C37 1.538(2) . ?
C35 H35A 0.9900 . ?
C35 H35B 0.9900 . ?
C35 C36 1.523(2) . ?
C36 H36A 0.9800 . ?
C36 H36B 0.9800 . ?
C36 H36C 0.9800 . ?
C37 H37A 0.9900 . ?
C37 H37B 0.9900 . ?
C37 C38 1.516(2) . ?
C38 H38A 0.9800 . ?
C38 H38B 0.9800 . ?
C38 H38C 0.9800 . ?
C39 H39 1.0000 . ?
C39 C40 1.5464(18) . ?
C39 C42 1.5354(19) . ?
C40 H40A 0.9900 . ?
C40 H40B 0.9900 . ?
C40 C41 1.522(2) . ?
C41 H41A 0.9800 . ?
C41 H41B 0.9800 . ?
C41 H41C 0.9800 . ?
C42 H42A 0.9900 . ?
C42 H42B 0.9900 . ?
C42 C43 1.527(2) . ?
C43 H43A 0.9800 . ?
C43 H43B 0.9800 . ?
C43 H43C 0.9800 . ?
C44 H44A 0.9800 . ?
C44 H44B 0.9800 . ?
C44 H44C 0.9800 . ?
C45 H45A 0.9800 . ?
C45 H45B 0.9800 . ?
C45 H45C 0.9800 . ?
C46 H46A 0.9800 . ?
C46 H46B 0.9800 . ?
C46 H46C 0.9800 . ?
C47 H47A 0.9800 . ?
C47 H47B 0.9800 . ?
C47 H47C 0.9800 . ?
C48 H48A 0.9800 . ?
C48 H48B 0.9800 . ?
C48 H48C 0.9800 . ?
C49 H49A 0.9800 . ?
C49 H49B 0.9800 . ?
C49 H49C 0.9800 . ?
C50 H50A 0.9800 . ?
C50 H50B 0.9800 . ?
C50 H50C 0.9800 . ?
C51 H51A 0.9800 . ?
C51 H51B 0.9800 . ?
C51 H51C 0.9800 . ?
C52 H52A 0.9800 . ?
C52 H52B 0.9800 . ?
C52 H52C 0.9800 . ?
C53 H53A 0.9800 . ?
C53 H53B 0.9800 . ?
C53 H53C 0.9800 . ?
C54 H54A 0.9800 . ?
C54 H54B 0.9800 . ?
C54 H54C 0.9800 . ?
C55 H55A 0.9800 . ?
C55 H55B 0.9800 . ?
C55 H55C 0.9800 . ?
C56 H56A 0.9800 . ?
C56 H56B 0.9800 . ?
C56 H56C 0.9800 . ?
C57 H57A 0.9800 . ?
C57 H57B 0.9800 . ?
C57 H57C 0.9800 . ?
C58 H58A 0.9800 . ?
C58 H58B 0.9800 . ?
C58 H58C 0.9800 . ?
C59 H59A 0.9800 . ?
C59 H59B 0.9800 . ?
C59 H59C 0.9800 . ?
C60 H60A 0.9800 . ?
C60 H60B 0.9800 . ?
C60 H60C 0.9800 . ?
C61 H61A 0.9800 . ?
C61 H61B 0.9800 . ?
C61 H61C 0.9800 . ?

loop_
_geom_torsion_atom_site_label_1
_geom_torsion_atom_site_label_2
_geom_torsion_atom_site_label_3
_geom_torsion_atom_site_label_4
_geom_torsion
_geom_torsion_site_symmetry_1
_geom_torsion_site_symmetry_2
_geom_torsion_site_symmetry_3
_geom_torsion_site_symmetry_4
_geom_torsion_publ_flag
S1 N3 N4 Na3 171.76(6) . . . . ?
S1 N3 N4 O1 -1.15(16) . . . . ?
Mg1 S1 N3 Na2 -166.35(5) . . . . ?
Mg1 S1 N3 N4 7.69(11) . . . . ?
Mg1 O1 N4 Na3 179.91(6) . . . . ?
Mg1 O1 N4 N3 -9.27(16) . . . . ?
Mg1 N1 C1 C2 -8.81(18) . . . . ?
Mg1 N1 C1 C4 167.26(10) . . . . ?
Mg1 N1 C12 C13 -78.68(13) . . . . ?
Mg1 N1 C12 C17 94.98(12) . . . . ?
Mg1 N2 C3 C2 -9.51(18) . . . . ?
Mg1 N2 C3 C8 165.86(10) . . . . ?
Mg1 N2 C28 Na4 17.50(11) . . . . ?
Mg1 N2 C28 C29 -68.87(13) . . . . ?
Mg1 N2 C28 C33 102.18(11) . . . . ?
Na1 S1 N3 Na2 -29.19(6) . . . . ?
Na1 S1 N3 N4 144.85(10) . . . . ?
Na1 C14 C15 C16 86.58(13) . . . . ?
Na1 C15 C16 C17 91.38(13) . . . . ?
Na1 C16 C17 C12 69.17(13) . . . . ?
Na1 C16 C17 C23 -113.71(11) . . . . ?
Na2 N3 N4 Na3 -14.60(12) . . . . ?
Na2 N3 N4 O1 172.49(8) . . . . ?
Na4 O1 N4 Na3 -21.02(11) . . . . ?
Na4 O1 N4 N3 149.80(11) . . . . ?
Na4 C28 C29 C30 59.76(11) . . . . ?
Na4 C28 C29 C34 -119.32(12) . . . . ?
Na4 C28 C33 C32 -60.45(10) . . . . ?
Na4 C28 C33 C39 118.61(11) . . . . ?
Na4 C29 C30 C31 64.15(12) . . . . ?
Na4 C29 C34 C35 40.18(14) . . . . ?
Na4 C29 C34 C37 170.11(9) . . . . ?
Na4 C30 C31 C32 68.66(12) . . . . ?
Na4 C31 C32 C33 71.37(12) . . . . ?
Na4 C32 C33 C28 67.91(11) . . . . ?
Na4 C32 C33 C39 -111.15(11) . . . . ?
Na4 C33 C39 C40 22.41(14) . . . . ?
Na4 C33 C39 C42 -101.98(11) . . . . ?
N1 C1 C2 C3 3.8(3) . . . . ?
N1 C1 C4 C5 12.4(2) . . . . ?
N1 C1 C4 C6 134.28(14) . . . . ?
N1 C1 C4 C7 -106.68(15) . . . . ?
N1 C12 C13 C14 173.64(11) . . . . ?
N1 C12 C13 C18 -10.74(18) . . . . ?
N1 C12 C17 C16 -172.59(11) . . . . ?
N1 C12 C17 C23 10.32(18) . . . . ?
N2 C3 C8 C9 -111.98(15) . . . . ?
N2 C3 C8 C10 130.14(14) . . . . ?
N2 C3 C8 C11 6.9(2) . . . . ?
N2 C28 C29 Na4 116.81(10) . . . . ?
N2 C28 C29 C30 176.57(11) . . . . ?
N2 C28 C29 C34 -2.51(18) . . . . ?
N2 C28 C33 Na4 -116.01(10) . . . . ?
N2 C28 C33 C32 -176.46(11) . . . . ?
N2 C28 C33 C39 2.60(18) . . . . ?
C1 N1 C12 C13 105.19(15) . . . . ?
C1 N1 C12 C17 -81.14(17) . . . . ?
C1 C2 C3 N2 6.6(3) . . . . ?
C1 C2 C3 C8 -169.36(15) . . . . ?
C2 C1 C4 C5 -171.19(13) . . . . ?
C2 C1 C4 C6 -49.33(16) . . . . ?
C2 C1 C4 C7 69.71(14) . . . . ?
C2 C3 C8 C9 63.78(15) . . . . ?
C2 C3 C8 C10 -54.10(16) . . . . ?
C2 C3 C8 C11 -177.33(13) . . . . ?
C3 N2 C28 Na4 -155.85(10) . . . . ?
C3 N2 C28 C29 117.77(14) . . . . ?
C3 N2 C28 C33 -71.17(17) . . . . ?
C4 C1 C2 C3 -172.77(15) . . . . ?
C12 N1 C1 C2 166.84(13) . . . . ?
C12 N1 C1 C4 -17.1(2) . . . . ?
C12 C13 C14 Na1 -63.29(12) . . . . ?
C12 C13 C14 C15 -1.0(2) . . . . ?
C12 C13 C18 C19 99.61(15) . . . . ?
C12 C13 C18 C21 -132.89(13) . . . . ?
C12 C17 C23 C24 -77.96(16) . . . . ?
C12 C17 C23 C26 157.40(13) . . . . ?
C13 C12 C17 C16 0.91(19) . . . . ?
C13 C12 C17 C23 -176.18(12) . . . . ?
C13 C14 C15 Na1 -85.74(13) . . . . ?
C13 C14 C15 C16 0.8(2) . . . . ?
C13 C18 C19 C20 61.89(18) . . . . ?
C13 C18 C21 C22 162.80(12) . . . . ?
C14 C13 C18 C19 -84.86(15) . . . . ?
C14 C13 C18 C21 42.64(17) . . . . ?
C14 C15 C16 Na1 -91.12(13) . . . . ?
C14 C15 C16 C17 0.3(2) . . . . ?
C15 C16 C17 C12 -1.1(2) . . . . ?
C15 C16 C17 C23 176.00(13) . . . . ?
C16 C17 C23 C24 105.04(15) . . . . ?
C16 C17 C23 C26 -19.60(19) . . . . ?
C17 C12 C13 C14 0.13(19) . . . . ?
C17 C12 C13 C18 175.75(12) . . . . ?
C17 C23 C24 C25 160.74(14) . . . . ?
C17 C23 C26 C27 -65.75(19) . . . . ?
C18 C13 C14 Na1 121.07(11) . . . . ?
C18 C13 C14 C15 -176.67(12) . . . . ?
C19 C18 C21 C22 -68.94(16) . . . . ?
C21 C18 C19 C20 -65.77(18) . . . . ?
C24 C23 C26 C27 167.16(15) . . . . ?
C26 C23 C24 C25 -71.22(18) . . . . ?
C28 N2 C3 C2 163.02(13) . . . . ?
C28 N2 C3 C8 -21.6(2) . . . . ?
C28 C29 C30 Na4 -66.14(11) . . . . ?
C28 C29 C30 C31 -1.99(19) . . . . ?
C28 C29 C34 C35 138.04(13) . . . . ?
C28 C29 C34 C37 -92.03(15) . . . . ?
C28 C33 C39 C40 -76.08(15) . . . . ?
C28 C33 C39 C42 159.52(12) . . . . ?
C29 C28 C33 Na4 54.89(11) . . . . ?
C29 C28 C33 C32 -5.56(18) . . . . ?
C29 C28 C33 C39 173.50(11) . . . . ?
C29 C30 C31 Na4 -70.26(12) . . . . ?
C29 C30 C31 C32 -1.6(2) . . . . ?
C29 C34 C35 C36 -169.70(12) . . . . ?
C29 C34 C37 C38 -63.04(18) . . . . ?
C30 C29 C34 C35 -41.03(17) . . . . ?
C30 C29 C34 C37 88.90(16) . . . . ?
C30 C31 C32 Na4 -69.72(12) . . . . ?
C30 C31 C32 C33 1.6(2) . . . . ?
C31 C32 C33 Na4 -66.01(12) . . . . ?
C31 C32 C33 C28 1.90(19) . . . . ?
C31 C32 C33 C39 -177.17(12) . . . . ?
C32 C33 C39 C40 102.96(14) . . . . ?
C32 C33 C39 C42 -21.44(17) . . . . ?
C33 C28 C29 Na4 -54.15(11) . . . . ?
C33 C28 C29 C30 5.61(18) . . . . ?
C33 C28 C29 C34 -173.47(12) . . . . ?
C33 C39 C40 C41 160.25(13) . . . . ?
C33 C39 C42 C43 -64.00(16) . . . . ?
C34 C29 C30 Na4 112.96(11) . . . . ?
C34 C29 C30 C31 177.11(13) . . . . ?
C35 C34 C37 C38 66.26(18) . . . . ?
C37 C34 C35 C36 60.30(17) . . . . ?
C40 C39 C42 C43 170.88(12) . . . . ?
C42 C39 C40 C41 -72.70(16) . . . . ?
C44 Si1 N5 Si2 147.25(10) . . . . ?
C44 Si1 N5 Na1 26.04(9) . . . . ?
C44 Si1 N5 Na2 -82.18(9) . . . . ?
C45 Si1 N5 Si2 28.90(13) . . . . ?
C45 Si1 N5 Na1 -92.31(9) . . . . ?
C45 Si1 N5 Na2 159.47(8) . . . . ?
C46 Si1 N5 Si2 -91.99(12) . . . . ?
C46 Si1 N5 Na1 146.81(9) . . . . ?
C46 Si1 N5 Na2 38.58(11) . . . . ?
C47 Si2 N5 Si1 -96.05(11) . . . . ?
C47 Si2 N5 Na1 26.00(9) . . . . ?
C47 Si2 N5 Na2 127.68(7) . . . . ?
C48 Si2 N5 Si1 26.27(13) . . . . ?
C48 Si2 N5 Na1 148.32(8) . . . . ?
C48 Si2 N5 Na2 -110.00(9) . . . . ?
C49 Si2 N5 Si1 144.61(9) . . . . ?
C49 Si2 N5 Na1 -93.34(7) . . . . ?
C49 Si2 N5 Na2 8.34(7) . . . . ?
C50 Si3 N6 Si4 154.03(11) . . . . ?
C50 Si3 N6 Na2 24.62(10) . . . . ?
C50 Si3 N6 Na3 -73.44(10) . . . . ?
C51 Si3 N6 Si4 34.21(11) . . . . ?
C51 Si3 N6 Na2 -95.20(8) . . . . ?
C51 Si3 N6 Na3 166.73(6) . . . . ?
C52 Si3 N6 Si4 -88.30(11) . . . . ?
C52 Si3 N6 Na2 142.28(8) . . . . ?
C52 Si3 N6 Na3 44.22(10) . . . . ?
C53 Si4 N6 Si3 -79.93(10) . . . . ?
C53 Si4 N6 Na2 48.20(8) . . . . ?
C53 Si4 N6 Na3 150.54(7) . . . . ?
C54 Si4 N6 Si3 41.44(11) . . . . ?
C54 Si4 N6 Na2 169.58(7) . . . . ?
C54 Si4 N6 Na3 -88.08(9) . . . . ?
C55 Si4 N6 Si3 160.73(9) . . . . ?
C55 Si4 N6 Na2 -71.14(8) . . . . ?
C55 Si4 N6 Na3 31.20(9) . . . . ?
C56 Si5 N7 Si6 44.95(11) . . . . ?
C56 Si5 N7 Na3 -89.87(7) . . . . ?
C56 Si5 N7 Na4 172.82(6) . . . . ?
C57 Si5 N7 Si6 -76.02(10) . . . . ?
C57 Si5 N7 Na3 149.16(7) . . . . ?
C57 Si5 N7 Na4 51.86(8) . . . . ?
C58 Si5 N7 Si6 166.63(9) . . . . ?
C58 Si5 N7 Na3 31.81(8) . . . . ?
C58 Si5 N7 Na4 -65.49(8) . . . . ?
C59 Si6 N7 Si5 161.66(8) . . . . ?
C59 Si6 N7 Na3 -64.32(8) . . . . ?
C59 Si6 N7 Na4 36.39(8) . . . . ?
C60 Si6 N7 Si5 -79.44(10) . . . . ?
C60 Si6 N7 Na3 54.58(8) . . . . ?
C60 Si6 N7 Na4 155.29(7) . . . . ?
C61 Si6 N7 Si5 43.46(11) . . . . ?
C61 Si6 N7 Na3 177.48(7) . . . . ?
C61 Si6 N7 Na4 -81.82(8) . . . . ?

loop_
_exptl_oxdiff_crystal_face_indexfrac_h
_exptl_oxdiff_crystal_face_indexfrac_k
_exptl_oxdiff_crystal_face_indexfrac_l
_exptl_oxdiff_crystal_face_x
_exptl_oxdiff_crystal_face_y
_exptl_oxdiff_crystal_face_z
1.7195 0.7487 13.9626 -0.1637 0.1265 -0.9784
-5.4280 -8.1290 4.1973 0.7102 -0.5437 -0.4472
-6.2937 -8.4125 -3.6158 0.7895 -0.6051 0.1027
-0.5262 0.9132 -13.8369 0.0118 -0.0101 0.9999
-6.3406 3.5466 -0.0427 0.7599 0.6499 0.0089
6.3406 -3.5466 0.0427 -0.7599 -0.6499 -0.0089
-0.1851 -0.6862 13.7478 0.0738 0.0648 -0.9952
0.2915 0.6254 -13.7245 -0.0865 -0.0756 0.9934
-4.6304 3.1667 -10.0710 0.5173 0.4412 0.7334
5.2169 -3.4089 8.5806 -0.5932 -0.5063 -0.6260
-4.8426 2.2329 8.2499 0.6115 0.5240 -0.5929
5.2017 -2.4944 -7.1918 -0.6506 -0.5573 0.5159
6.0743 8.6063 -0.5441 -0.7782 0.5966 0.1964
0.5598 -9.4123 1.5783 -0.0251 -0.9712 -0.2371
-0.0000 -1.0000 -1.0001 0.0005 -0.1112 0.0581
0.0000 1.0000 1.0001 -0.0005 0.1112 -0.0581
-0.5117 9.4910 0.2916 0.0255 0.9942 0.1045
-8.0540 -3.4855 -3.8937 0.9838 -0.0249 0.1778
8.0067 3.8288 -0.0894 -0.9934 0.0255 0.1118
-3.6433 -10.0466 -2.1007 0.4777 -0.8784 -0.0103
-3.1359 -9.5575 3.7277 0.4344 -0.7981 -0.4177
-6.6568 -8.0180 -0.1619 0.8445 -0.5166 -0.1417
-6.5182 -7.1027 -6.7661 0.8006 -0.4902 0.3447
-5.6842 -7.4254 4.9736 0.7414 -0.4531 -0.4950
-7.5020 -5.6999 1.5552 0.9444 -0.2258 -0.2388
-6.0679 -5.1468 6.6993 0.7852 -0.1874 -0.5902
-7.7140 -5.2118 -4.9839 0.9453 -0.2265 0.2347
-7.8580 -2.8805 1.5269 0.9765 0.0777 -0.2009
-4.4712 6.3361 0.2819 0.5216 0.8524 0.0360
4.4780 -6.3595 0.1765 -0.5208 -0.8509 -0.0691
